data_1548860
loop_
_publ_author_name
'Ardkhean, Ruchuta'
'Mortimore, Mike'
'Paton, Robert S.'
'Fletcher, Stephen P.'

_publ_section_title
;
 Formation of quaternary centres by copper catalysed asymmetric conjugate
 addition to \b-substituted cyclopentenones with the aid of a quantitative
 structure-selectivity relationship.
;
_journal_issue 9
_journal_name_full 'Chemical science'
_journal_page_first 2628
_journal_page_last 2632
_journal_paper_doi 10.1039/c7sc05304e
_journal_volume 9
_journal_year 2018
_chemical_absolute_configuration ad
_chemical_formula_moiety 'C42 H36 N O2 P, 0.17(H2 O)'
_chemical_formula_sum 'C42 H36.34 N O2.17 P'
_chemical_formula_weight 620.79
_chemical_melting_point ?
_space_group_IT_number 19
_space_group_name_Hall 'P 2ac 2ab'
_space_group_name_H-M_alt 'P 21 21 21'
_symmetry_cell_setting orthorhombic
_symmetry_space_group_name_Hall 'P 2ac 2ab'
_symmetry_space_group_name_H-M 'P 21 21 21'
_atom_sites_solution_hydrogens difmap
_atom_sites_solution_primary other
_audit_creation_date 2017-09-19
_audit_creation_method CRYSTALS_ver_14.61_build_6566
_audit_update_record
;
2017-12-14 deposited with the CCDC.
2018-02-05 downloaded from the CCDC.
;
_cell_angle_alpha 90
_cell_angle_beta 90
_cell_angle_gamma 90
_cell_formula_units_Z 8
_cell_length_a 13.9558(3)
_cell_length_b 15.4622(3)
_cell_length_c 30.6296(6)
_cell_measurement_reflns_used 20008
_cell_measurement_temperature 150
_cell_measurement_theta_max 76
_cell_measurement_theta_min 4
_cell_volume 6609.5(2)
_computing_cell_refinement 'CrysAlisPro, (Agilent, 2011)'
_computing_data_collection 'SuperNova, (Oxford Diffraction, 2010)'
_computing_data_reduction 'CrysAlisPro, (Agilent, 2011)'
_computing_molecular_graphics 'CAMERON (Watkin et al., 1996)'
_computing_publication_material 'CRYSTALS (Betteridge et al., 2003)'
_computing_structure_refinement 'CRYSTALS (Betteridge et al., 2003)'
_computing_structure_solution 'Superflip (Palatinus & Chapuis, 2007)'
_diffrn_ambient_temperature 150
_diffrn_measured_fraction_theta_full 0.997
_diffrn_measured_fraction_theta_max 0.992
_diffrn_measurement_device Area
_diffrn_measurement_device_type 'Oxford Diffraction SuperNova'
_diffrn_measurement_method \w
_diffrn_radiation_monochromator 'focussing mirrors'
_diffrn_radiation_type 'Cu K\a'
_diffrn_radiation_wavelength 1.54184
_diffrn_reflns_av_R_equivalents 0.042
_diffrn_reflns_av_sigmaI/netI 0.0621
_diffrn_reflns_limit_h_max 14
_diffrn_reflns_limit_h_min -17
_diffrn_reflns_limit_k_max 18
_diffrn_reflns_limit_k_min -19
_diffrn_reflns_limit_l_max 38
_diffrn_reflns_limit_l_min -30
_diffrn_reflns_number 51019
_diffrn_reflns_theta_full 75.011
_diffrn_reflns_theta_max 76.542
_diffrn_reflns_theta_min 3.480
_diffrn_standards_number 0
_exptl_absorpt_coefficient_mu 1.030
_exptl_absorpt_correction_T_max 0.91
_exptl_absorpt_correction_T_min 0.82
_exptl_absorpt_correction_type multi-scan
_exptl_absorpt_process_details 'CrysAlisPro, (Agilent, 2011)'
_exptl_crystal_colour clear_pale_colourless
_exptl_crystal_density_diffrn 1.248
_exptl_crystal_density_meas ?
_exptl_crystal_density_method 'not measured'
_exptl_crystal_description block
_exptl_crystal_F_000 2621.600
_exptl_crystal_size_max 0.31
_exptl_crystal_size_mid 0.20
_exptl_crystal_size_min 0.09
_refine_diff_density_max 0.24
_refine_diff_density_min -0.26
_refine_ls_abs_structure_details
; 
 Parsons, Flack & Wagner (2013), 
 5968 Friedel Pairs 
;
_refine_ls_abs_structure_Flack 0.001(7)
_refine_ls_extinction_method None
_refine_ls_goodness_of_fit_ref 0.9994
_refine_ls_hydrogen_treatment constr
_refine_ls_matrix_type full
_refine_ls_number_parameters 888
_refine_ls_number_reflns 13717
_refine_ls_number_restraints 0
_refine_ls_R_factor_all 0.0359
_refine_ls_R_factor_gt 0.0323
_refine_ls_shift/su_max 0.0008438
_refine_ls_shift/su_mean 0.0000463
_refine_ls_structure_factor_coef Fsqd
_refine_ls_weighting_details
;
 Method= Modified Sheldrick 
 w=1/[\s^2^(F^2^) + ( 0.04P)^2^ + 1.14P] 
 ,where P=(max(Fo^2^,0) + 2Fc^2^)/3 
;
_refine_ls_weighting_scheme calc
_refine_ls_wR_factor_all 0.0822
_refine_ls_wR_factor_gt 0.0789
_refine_ls_wR_factor_ref 0.0822
_reflns_limit_h_max 17
_reflns_limit_h_min -17
_reflns_limit_k_max 19
_reflns_limit_k_min 0
_reflns_limit_l_max 38
_reflns_limit_l_min 0
_reflns_number_gt 12797
_reflns_number_total 13718
_reflns_threshold_expression I>2.0\s(I)
_oxford_diffrn_Wilson_B_factor 2.19
_oxford_diffrn_Wilson_scale 0.10
_oxford_refine_ls_r_factor_ref 0.0359
_oxford_refine_ls_scale 3.209
_oxford_reflns_number_all 13717
_oxford_structure_analysis_title 6797
_cod_data_source_file c7sc05304e7.cif
_cod_data_source_block 6797
_cod_depositor_comments
;
The following automatic conversions were performed:

'_chemical_melting_point' value 'not measured' was changed to '?' -
the value is undefined or not given.

'_exptl_crystal_density_meas' value 'not measured' was changed to '?'
- the value is perceived as not measured.

Automatic conversion script
Id: cif_fix_values 4973 2017-02-22 13:04:09Z antanas 

 Adding full bibliography for 1548860--1548864.cif.
;
_cod_original_sg_symbol_H-M 'P 21 21 21 '
_cod_database_code 1548860
_oxford_refine_reflns_threshold_expression_ref I>-10.0\s(I)
_oxford_hooft_y 0.002(6)
_oxford_bijvoet_difference 0.001(7)
_oxford_refined_flack_x 0.000(11)

loop_
_symmetry_equiv_pos_as_xyz
x,y,z
-x+1/2,-y,z+1/2
x+1/2,-y+1/2,-z
-x,y+1/2,-z+1/2

loop_
_atom_site_label
_atom_site_type_symbol
_atom_site_fract_x
_atom_site_fract_y
_atom_site_fract_z
_atom_site_U_iso_or_equiv
_atom_site_occupancy
_atom_site_adp_type
_atom_site_refinement_flags_posn
_atom_site_refinement_flags_occupancy
_atom_site_disorder_assembly
_atom_site_disorder_group
P1 P 1.0013 0.4657 0.3403 0.0214 1.0000 Uani . . . .
O2 O 0.9484 0.4940 0.3871 0.0216 1.0000 Uani . . . .
C3 C 0.8684 0.5466 0.3809 0.0212 1.0000 Uani . . . .
C4 C 0.8808 0.6368 0.3831 0.0263 1.0000 Uani . . . .
C5 C 0.8038 0.6894 0.3763 0.0292 1.0000 Uani . . . .
C6 C 0.7119 0.6542 0.3671 0.0261 1.0000 Uani . . . .
C7 C 0.6313 0.7086 0.3602 0.0352 1.0000 Uani . . . .
C8 C 0.5438 0.6751 0.3504 0.0400 1.0000 Uani . . . .
C9 C 0.5324 0.5846 0.3461 0.0379 1.0000 Uani . . . .
C10 C 0.6086 0.5304 0.3527 0.0289 1.0000 Uani . . . .
C11 C 0.7002 0.5628 0.3644 0.0229 1.0000 Uani . . . .
C12 C 0.7816 0.5082 0.3724 0.0208 1.0000 Uani . . . .
C13 C 0.7765 0.4127 0.3696 0.0205 1.0000 Uani . . . .
C14 C 0.7104 0.3627 0.3953 0.0215 1.0000 Uani . . . .
C15 C 0.6575 0.4000 0.4301 0.0259 1.0000 Uani . . . .
C16 C 0.5967 0.3502 0.4549 0.0321 1.0000 Uani . . . .
C17 C 0.5853 0.2608 0.4460 0.0337 1.0000 Uani . . . .
C18 C 0.6364 0.2235 0.4134 0.0301 1.0000 Uani . . . .
C19 C 0.7009 0.2724 0.3875 0.0246 1.0000 Uani . . . .
C20 C 0.7572 0.2330 0.3544 0.0280 1.0000 Uani . . . .
C21 C 0.8251 0.2797 0.3327 0.0277 1.0000 Uani . . . .
C22 C 0.8373 0.3685 0.3416 0.0220 1.0000 Uani . . . .
O23 O 0.9093 0.4105 0.3189 0.0242 1.0000 Uani . . . .
N24 N 1.0772 0.3933 0.3605 0.0241 1.0000 Uani . . . .
C25 C 1.1802 0.4039 0.3506 0.0260 1.0000 Uani . . . .
C26 C 1.0493 0.3208 0.3896 0.0279 1.0000 Uani . . . .
C27 C 1.0987 0.3253 0.4341 0.0336 1.0000 Uani . . . .
C28 C 1.0664 0.2323 0.3693 0.0412 1.0000 Uani . . . .
C31 C 1.1836 0.2658 0.2458 0.0546 0.9079 Uani . P 2 1
C32 C 1.2734 0.2318 0.2464 0.0526 0.9079 Uani . P 2 1
C33 C 1.3400 0.2571 0.2791 0.0374 0.9079 Uani . P 2 1
C34 C 1.4346 0.2244 0.2793 0.0445 0.9079 Uani . P 2 1
C43 C 1.2095 0.4990 0.3483 0.0280 1.0000 Uani . . . .
C44 C 1.2506 0.5350 0.3110 0.0342 1.0000 Uani . . . .
C45 C 1.2796 0.6213 0.3105 0.0389 1.0000 Uani . . . .
C46 C 1.2675 0.6705 0.3477 0.0388 1.0000 Uani . . . .
C47 C 1.2244 0.6377 0.3854 0.0361 1.0000 Uani . . . .
C48 C 1.1965 0.5508 0.3851 0.0316 1.0000 Uani . . . .
C49 C 1.3226 0.6606 0.2699 0.0544 1.0000 Uani . . . .
C50 C 1.2060 0.6944 0.4245 0.0523 1.0000 Uani . . . .
P51 P 0.7520 -0.0707 0.3967 0.0226 1.0000 Uani . . . .
O52 O 0.7002 0.0145 0.3732 0.0223 1.0000 Uani . . . .
C53 C 0.6218 -0.0087 0.3476 0.0257 1.0000 Uani . . . .
C54 C 0.6373 -0.0244 0.3026 0.0382 1.0000 Uani . . . .
C55 C 0.5616 -0.0448 0.2765 0.0492 1.0000 Uani . . . .
C56 C 0.4680 -0.0529 0.2942 0.0412 1.0000 Uani . . . .
C57 C 0.3881 -0.0729 0.2671 0.0550 1.0000 Uani . . . .
C58 C 0.2989 -0.0828 0.2842 0.0569 1.0000 Uani . . . .
C59 C 0.2852 -0.0772 0.3298 0.0461 1.0000 Uani . . . .
C60 C 0.3606 -0.0583 0.3568 0.0351 1.0000 Uani . . . .
C61 C 0.4536 -0.0419 0.3399 0.0298 1.0000 Uani . . . .
C62 C 0.5336 -0.0170 0.3668 0.0234 1.0000 Uani . . . .
C63 C 0.5255 -0.0046 0.4148 0.0215 1.0000 Uani . . . .
C64 C 0.4570 0.0539 0.4340 0.0241 1.0000 Uani . . . .
C65 C 0.4021 0.1124 0.4083 0.0299 1.0000 Uani . . . .
C66 C 0.3377 0.1678 0.4276 0.0389 1.0000 Uani . . . .
C67 C 0.3242 0.1674 0.4730 0.0442 1.0000 Uani . . . .
C68 C 0.3768 0.1135 0.4987 0.0401 1.0000 Uani . . . .
C69 C 0.4455 0.0558 0.4802 0.0298 1.0000 Uani . . . .
C70 C 0.5018 0.0002 0.5064 0.0339 1.0000 Uani . . . .
C71 C 0.5719 -0.0492 0.4881 0.0304 1.0000 Uani . . . .
C72 C 0.5858 -0.0490 0.4425 0.0239 1.0000 Uani . . . .
O73 O 0.6584 -0.1015 0.4268 0.0276 1.0000 Uani . . . .
N74 N 0.8266 -0.0201 0.4301 0.0236 1.0000 Uani . . . .
C75 C 0.9299 -0.0411 0.4264 0.0222 1.0000 Uani . . . .
C76 C 0.8002 0.0506 0.4607 0.0273 1.0000 Uani . . . .
C77 C 0.8517 0.1352 0.4503 0.0340 1.0000 Uani . . . .
C78 C 0.8166 0.0253 0.5082 0.0383 1.0000 Uani . . . .
C79 C 0.9639 -0.1100 0.4584 0.0232 1.0000 Uani . . . .
C80 C 0.9036 -0.1705 0.4759 0.0294 1.0000 Uani . . . .
C81 C 0.9356 -0.2295 0.5080 0.0355 1.0000 Uani . . . .
C82 C 1.0277 -0.2262 0.5228 0.0353 1.0000 Uani . . . .
C83 C 1.0931 -0.1660 0.5052 0.0289 1.0000 Uani . . . .
C84 C 1.1893 -0.1622 0.5198 0.0371 1.0000 Uani . . . .
C85 C 1.2519 -0.1038 0.5028 0.0399 1.0000 Uani . . . .
C86 C 1.2227 -0.0478 0.4692 0.0357 1.0000 Uani . . . .
C87 C 1.1301 -0.0500 0.4541 0.0290 1.0000 Uani . . . .
C88 C 1.0621 -0.1080 0.4720 0.0239 1.0000 Uani . . . .
C93 C 0.9594 -0.0575 0.3789 0.0232 1.0000 Uani . . . .
C94 C 0.9505 0.0108 0.3495 0.0322 1.0000 Uani . . . .
C95 C 0.9796 0.0021 0.3063 0.0369 1.0000 Uani . . . .
C96 C 1.0176 -0.0766 0.2928 0.0334 1.0000 Uani . . . .
C97 C 1.0249 -0.1466 0.3212 0.0281 1.0000 Uani . . . .
C98 C 0.9963 -0.1361 0.3647 0.0249 1.0000 Uani . . . .
C99 C 0.9698 0.0772 0.2749 0.0623 1.0000 Uani . . . .
C100 C 1.0630 -0.2320 0.3052 0.0408 1.0000 Uani . . . .
H41 H 0.9432 0.6603 0.3906 0.0322 1.0000 Uiso R . . .
H51 H 0.8115 0.7500 0.3778 0.0355 1.0000 Uiso R . . .
H71 H 0.6398 0.7701 0.3624 0.0420 1.0000 Uiso R . . .
H81 H 0.4905 0.7104 0.3472 0.0486 1.0000 Uiso R . . .
H91 H 0.4712 0.5628 0.3380 0.0442 1.0000 Uiso R . . .
H101 H 0.6014 0.4688 0.3489 0.0346 1.0000 Uiso R . . .
H151 H 0.6647 0.4579 0.4366 0.0309 1.0000 Uiso R . . .
H161 H 0.5632 0.3753 0.4783 0.0383 1.0000 Uiso R . . .
H171 H 0.5421 0.2292 0.4624 0.0406 1.0000 Uiso R . . .
H181 H 0.6289 0.1651 0.4079 0.0362 1.0000 Uiso R . . .
H201 H 0.7486 0.1743 0.3483 0.0332 1.0000 Uiso R . . .
H211 H 0.8633 0.2530 0.3112 0.0338 1.0000 Uiso R . . .
H251 H 1.2149 0.3796 0.3755 0.0304 1.0000 Uiso R . . .
H261 H 0.9792 0.3287 0.3947 0.0334 1.0000 Uiso R . . .
H271 H 1.0665 0.2866 0.4546 0.0496 1.0000 Uiso R . . .
H272 H 1.1666 0.3102 0.4323 0.0493 1.0000 Uiso R . . .
H273 H 1.0939 0.3832 0.4461 0.0499 1.0000 Uiso R . . .
H283 H 1.0420 0.1856 0.3888 0.0623 1.0000 Uiso R . . .
H282 H 1.1348 0.2220 0.3635 0.0610 1.0000 Uiso R . . .
H281 H 1.0349 0.2269 0.3416 0.0616 1.0000 Uiso R . . .
H301 H 1.0911 0.3453 0.2792 0.0500 0.9079 Uiso R P 2 1
H311 H 1.1410 0.2489 0.2237 0.0661 0.9079 Uiso R P 2 1
H321 H 1.2921 0.1910 0.2248 0.0632 0.9079 Uiso R P 2 1
H341 H 1.4522 0.1842 0.2583 0.0536 0.9079 Uiso R P 2 1
H351 H 1.5620 0.2268 0.3099 0.0510 0.9079 Uiso R P 2 1
H361 H 1.5190 0.3310 0.3619 0.0367 0.9079 Uiso R P 2 1
H371 H 1.3640 0.3845 0.3646 0.0293 0.9079 Uiso R P 2 1
H441 H 1.2575 0.5014 0.2854 0.0410 1.0000 Uiso R . . .
H461 H 1.2874 0.7275 0.3478 0.0462 1.0000 Uiso R . . .
H481 H 1.1672 0.5268 0.4099 0.0378 1.0000 Uiso R . . .
H493 H 1.3402 0.7182 0.2760 0.0814 1.0000 Uiso R . . .
H492 H 1.3767 0.6270 0.2607 0.0823 1.0000 Uiso R . . .
H491 H 1.2761 0.6601 0.2475 0.0819 1.0000 Uiso R . . .
H501 H 1.1380 0.6969 0.4318 0.0794 1.0000 Uiso R . . .
H502 H 1.2397 0.6726 0.4497 0.0777 1.0000 Uiso R . . .
H503 H 1.2303 0.7522 0.4187 0.0778 1.0000 Uiso R . . .
H541 H 0.6997 -0.0162 0.2912 0.0463 1.0000 Uiso R . . .
H551 H 0.5701 -0.0531 0.2464 0.0595 1.0000 Uiso R . . .
H571 H 0.3974 -0.0773 0.2366 0.0663 1.0000 Uiso R . . .
H581 H 0.2458 -0.0948 0.2652 0.0683 1.0000 Uiso R . . .
H591 H 0.2231 -0.0854 0.3415 0.0547 1.0000 Uiso R . . .
H601 H 0.3514 -0.0570 0.3867 0.0425 1.0000 Uiso R . . .
H651 H 0.4112 0.1131 0.3780 0.0355 1.0000 Uiso R . . .
H661 H 0.3025 0.2063 0.4098 0.0464 1.0000 Uiso R . . .
H671 H 0.2784 0.2039 0.4867 0.0535 1.0000 Uiso R . . .
H681 H 0.3684 0.1114 0.5290 0.0472 1.0000 Uiso R . . .
H701 H 0.4918 -0.0024 0.5363 0.0409 1.0000 Uiso R . . .
H711 H 0.6122 -0.0837 0.5053 0.0364 1.0000 Uiso R . . .
H751 H 0.9619 0.0135 0.4347 0.0252 1.0000 Uiso R . . .
H761 H 0.7297 0.0608 0.4565 0.0329 1.0000 Uiso R . . .
H773 H 0.8210 0.1811 0.4652 0.0512 1.0000 Uiso R . . .
H772 H 0.9181 0.1339 0.4602 0.0506 1.0000 Uiso R . . .
H771 H 0.8512 0.1477 0.4196 0.0495 1.0000 Uiso R . . .
H781 H 0.7937 0.0708 0.5276 0.0558 1.0000 Uiso R . . .
H782 H 0.8840 0.0174 0.5136 0.0554 1.0000 Uiso R . . .
H783 H 0.7852 -0.0276 0.5163 0.0559 1.0000 Uiso R . . .
H801 H 0.8389 -0.1710 0.4668 0.0350 1.0000 Uiso R . . .
H811 H 0.8933 -0.2703 0.5195 0.0421 1.0000 Uiso R . . .
H821 H 1.0481 -0.2639 0.5458 0.0426 1.0000 Uiso R . . .
H841 H 1.2079 -0.2018 0.5419 0.0449 1.0000 Uiso R . . .
H851 H 1.3147 -0.1003 0.5140 0.0475 1.0000 Uiso R . . .
H861 H 1.2672 -0.0099 0.4566 0.0443 1.0000 Uiso R . . .
H871 H 1.1122 -0.0110 0.4311 0.0334 1.0000 Uiso R . . .
H941 H 0.9240 0.0645 0.3592 0.0387 1.0000 Uiso R . . .
H961 H 1.0392 -0.0846 0.2635 0.0395 1.0000 Uiso R . . .
H981 H 1.0013 -0.1811 0.3849 0.0299 1.0000 Uiso R . . .
H993 H 0.9492 0.0574 0.2466 0.0931 1.0000 Uiso R . . .
H992 H 1.0349 0.1016 0.2715 0.0938 1.0000 Uiso R . . .
H991 H 0.9249 0.1206 0.2858 0.0941 1.0000 Uiso R . . .
H1003 H 1.0773 -0.2741 0.3279 0.0622 1.0000 Uiso R . . .
H1002 H 1.1190 -0.2244 0.2878 0.0627 1.0000 Uiso R . . .
H1001 H 1.0169 -0.2592 0.2872 0.0637 1.0000 Uiso R . . .
C234 C 1.4507 0.2849 0.2688 0.0445 0.0921 Uani . P 2 2
C30 C 1.1537 0.3230 0.2794 0.0405 0.9079 Uani . P 2 1
C35 C 1.4995 0.2499 0.3099 0.0432 0.9079 Uani . P 2 1
C235 C 1.5051 0.2880 0.3025 0.0432 0.0921 Uani . P 2 2
C29 C 1.2147 0.3471 0.3123 0.0273 0.9079 Uani . P 2 1
C236 C 1.4595 0.3260 0.3398 0.0318 0.0921 Uani . P 2 2
C36 C 1.4732 0.3115 0.3417 0.0318 0.9079 Uani . P 2 1
C37 C 1.3811 0.3432 0.3425 0.0248 0.9079 Uani . P 2 1
C237 C 1.3748 0.3617 0.3465 0.0248 0.0921 Uani . P 2 2
C38 C 1.3112 0.3174 0.3119 0.0268 0.9079 Uani . P 2 1
H2321 H 1.3087 0.2657 0.2091 0.0631 0.0921 Uiso R P 2 2
H2311 H 1.1600 0.3316 0.2090 0.0659 0.0921 Uiso R P 2 2
H2341 H 1.4763 0.2629 0.2430 0.0531 0.0921 Uiso R P 2 2
H2301 H 1.1003 0.3867 0.2738 0.0489 0.0921 Uiso R P 2 2
H2351 H 1.5682 0.2683 0.3027 0.0519 0.0921 Uiso R P 2 2
H2361 H 1.4979 0.3247 0.3647 0.0380 0.0921 Uiso R P 2 2
H2371 H 1.3561 0.3911 0.3718 0.0299 0.0921 Uiso R P 2 2
C229 C 1.2143 0.3739 0.3079 0.0273 0.0921 Uani . P 2 2
C230 C 1.1632 0.3671 0.2730 0.0405 0.0921 Uani . P 2 2
C231 C 1.1981 0.3319 0.2340 0.0546 0.0921 Uani . P 2 2
C232 C 1.2891 0.2988 0.2330 0.0526 0.0921 Uani . P 2 2
C233 C 1.3534 0.3123 0.2686 0.0374 0.0921 Uani . P 2 2
C238 C 1.3126 0.3475 0.3057 0.0268 0.0921 Uani . P 2 2
O101 O 0.1931 0.0630 0.2331 0.0769 0.1300 Uani . . 1 1
H1012 H 0.1556 0.1122 0.2319 0.0941 0.1300 Uiso R . 1 1
H1011 H 0.2504 0.0878 0.2442 0.0940 0.1300 Uiso R . 1 1
O103 O 0.7115 0.6244 0.1935 0.1139 0.1200 Uani . . 1 2
O104 O 0.8140 0.5748 0.1713 0.1388 0.0900 Uani . . 1 3
H1041 H 0.8037 0.6351 0.1747 0.1295 0.0900 Uiso R . 1 3
H1042 H 0.7641 0.5438 0.1855 0.1295 0.0900 Uiso R . 1 3
H1031 H 0.7684 0.6575 0.1900 0.1095 0.1200 Uiso R . 1 2
H1032 H 0.7279 0.5664 0.2004 0.1095 0.1200 Uiso R . 1 2

loop_
_atom_site_aniso_label
_atom_site_aniso_U_11
_atom_site_aniso_U_22
_atom_site_aniso_U_33
_atom_site_aniso_U_23
_atom_site_aniso_U_13
_atom_site_aniso_U_12
P1 0.0166 0.0293 0.0182 0.0024 0.0012 0.0001
O2 0.0179 0.0274 0.0194 -0.0007 -0.0004 0.0018
C3 0.0195 0.0251 0.0191 -0.0007 0.0009 0.0000
C4 0.0229 0.0254 0.0306 -0.0017 0.0003 -0.0042
C5 0.0324 0.0206 0.0345 -0.0035 0.0019 0.0003
C6 0.0275 0.0256 0.0253 -0.0028 0.0005 0.0044
C7 0.0368 0.0296 0.0393 -0.0044 -0.0039 0.0097
C8 0.0314 0.0386 0.0499 -0.0057 -0.0078 0.0148
C9 0.0247 0.0445 0.0444 -0.0040 -0.0087 0.0047
C10 0.0242 0.0317 0.0307 -0.0014 -0.0037 0.0017
C11 0.0217 0.0264 0.0207 -0.0008 -0.0002 0.0027
C12 0.0205 0.0232 0.0188 -0.0005 0.0018 -0.0006
C13 0.0174 0.0227 0.0213 -0.0012 -0.0016 0.0008
C14 0.0169 0.0241 0.0236 0.0014 -0.0032 -0.0009
C15 0.0208 0.0323 0.0246 -0.0010 0.0004 -0.0035
C16 0.0262 0.0435 0.0267 0.0013 0.0036 -0.0044
C17 0.0279 0.0412 0.0320 0.0118 -0.0022 -0.0105
C18 0.0267 0.0265 0.0372 0.0066 -0.0063 -0.0043
C19 0.0193 0.0241 0.0303 0.0026 -0.0054 -0.0011
C20 0.0250 0.0228 0.0363 -0.0032 -0.0064 0.0016
C21 0.0238 0.0290 0.0301 -0.0083 -0.0025 0.0044
C22 0.0179 0.0273 0.0209 -0.0009 -0.0002 0.0004
O23 0.0190 0.0347 0.0189 -0.0038 0.0011 -0.0008
N24 0.0176 0.0317 0.0229 0.0020 0.0026 0.0038
C25 0.0162 0.0424 0.0193 0.0019 0.0010 0.0031
C26 0.0224 0.0300 0.0314 0.0039 0.0022 0.0033
C27 0.0376 0.0364 0.0269 0.0064 0.0042 0.0050
C28 0.0406 0.0343 0.0489 -0.0050 -0.0013 0.0004
C31 0.0312 0.1015 0.0310 -0.0254 -0.0090 0.0097
C32 0.0327 0.0930 0.0320 -0.0289 0.0002 0.0098
C33 0.0233 0.0611 0.0277 -0.0087 0.0026 0.0042
C34 0.0299 0.0659 0.0378 -0.0156 0.0042 0.0142
C43 0.0145 0.0439 0.0255 0.0073 -0.0010 0.0011
C44 0.0212 0.0527 0.0288 0.0100 0.0050 0.0039
C45 0.0201 0.0563 0.0403 0.0211 0.0041 0.0024
C46 0.0265 0.0405 0.0494 0.0158 -0.0064 -0.0040
C47 0.0346 0.0396 0.0341 0.0056 -0.0083 -0.0046
C48 0.0300 0.0417 0.0232 0.0079 -0.0029 -0.0041
C49 0.0471 0.0615 0.0547 0.0249 0.0191 -0.0009
C50 0.0768 0.0387 0.0414 0.0001 -0.0057 -0.0078
P51 0.0198 0.0204 0.0276 -0.0036 -0.0016 0.0012
O52 0.0180 0.0248 0.0240 0.0008 -0.0002 0.0001
C53 0.0231 0.0325 0.0216 -0.0010 -0.0001 0.0009
C54 0.0282 0.0627 0.0236 -0.0053 0.0056 -0.0043
C55 0.0402 0.0859 0.0214 -0.0110 0.0036 -0.0070
C56 0.0325 0.0653 0.0257 -0.0084 -0.0021 -0.0063
C57 0.0450 0.0896 0.0305 -0.0118 -0.0071 -0.0133
C58 0.0390 0.0906 0.0411 -0.0109 -0.0137 -0.0158
C59 0.0292 0.0659 0.0432 -0.0107 -0.0014 -0.0128
C60 0.0284 0.0466 0.0304 -0.0069 0.0017 -0.0072
C61 0.0247 0.0391 0.0255 -0.0051 -0.0012 -0.0046
C62 0.0237 0.0265 0.0199 -0.0021 0.0004 -0.0022
C63 0.0199 0.0240 0.0205 -0.0014 0.0010 -0.0047
C64 0.0195 0.0275 0.0253 -0.0041 0.0033 -0.0059
C65 0.0224 0.0322 0.0351 -0.0025 0.0025 -0.0014
C66 0.0245 0.0349 0.0573 -0.0059 0.0021 0.0009
C67 0.0288 0.0438 0.0599 -0.0238 0.0114 -0.0028
C68 0.0305 0.0527 0.0371 -0.0206 0.0126 -0.0129
C69 0.0242 0.0403 0.0249 -0.0098 0.0056 -0.0117
C70 0.0350 0.0483 0.0185 -0.0029 0.0032 -0.0180
C71 0.0290 0.0376 0.0244 0.0076 -0.0028 -0.0097
C72 0.0227 0.0235 0.0254 0.0005 0.0024 -0.0057
O73 0.0241 0.0224 0.0361 0.0046 0.0003 -0.0006
N74 0.0193 0.0248 0.0268 -0.0043 -0.0025 0.0031
C75 0.0182 0.0236 0.0249 -0.0009 -0.0013 -0.0003
C76 0.0244 0.0288 0.0287 -0.0075 -0.0003 0.0038
C77 0.0364 0.0256 0.0399 -0.0069 -0.0034 0.0033
C78 0.0414 0.0443 0.0291 -0.0062 0.0036 0.0009
C79 0.0221 0.0246 0.0229 -0.0013 -0.0012 0.0031
C80 0.0242 0.0297 0.0343 0.0025 -0.0020 -0.0009
C81 0.0402 0.0281 0.0382 0.0082 0.0016 -0.0014
C82 0.0445 0.0311 0.0301 0.0042 -0.0036 0.0088
C83 0.0310 0.0315 0.0243 -0.0048 -0.0019 0.0079
C84 0.0365 0.0440 0.0309 -0.0080 -0.0103 0.0143
C85 0.0233 0.0544 0.0421 -0.0168 -0.0101 0.0065
C86 0.0216 0.0463 0.0392 -0.0126 -0.0014 -0.0027
C87 0.0225 0.0355 0.0290 -0.0048 -0.0004 -0.0006
C88 0.0213 0.0288 0.0215 -0.0049 0.0006 0.0033
C93 0.0198 0.0256 0.0243 -0.0026 -0.0015 -0.0023
C94 0.0450 0.0255 0.0261 -0.0028 -0.0017 -0.0003
C95 0.0548 0.0302 0.0257 -0.0016 -0.0023 -0.0052
C96 0.0358 0.0406 0.0238 -0.0075 -0.0010 -0.0053
C97 0.0184 0.0354 0.0303 -0.0084 -0.0022 0.0007
C98 0.0197 0.0264 0.0284 -0.0009 -0.0023 0.0017
C99 0.1216 0.0393 0.0261 0.0023 0.0019 0.0045
C100 0.0376 0.0469 0.0379 -0.0126 -0.0027 0.0152
C234 0.0299 0.0659 0.0378 -0.0156 0.0042 0.0142
C30 0.0219 0.0719 0.0279 -0.0082 -0.0007 0.0085
C35 0.0225 0.0677 0.0394 -0.0017 0.0029 0.0159
C235 0.0225 0.0677 0.0394 -0.0017 0.0029 0.0159
C29 0.0198 0.0412 0.0209 0.0018 0.0017 0.0057
C236 0.0178 0.0449 0.0326 0.0028 -0.0041 0.0037
C36 0.0178 0.0449 0.0326 0.0028 -0.0041 0.0037
C37 0.0213 0.0299 0.0232 -0.0003 0.0014 0.0034
C237 0.0213 0.0299 0.0232 -0.0003 0.0014 0.0034
C38 0.0197 0.0405 0.0204 0.0034 0.0026 0.0019
C229 0.0198 0.0412 0.0209 0.0018 0.0017 0.0057
C230 0.0219 0.0719 0.0279 -0.0082 -0.0007 0.0085
C231 0.0312 0.1015 0.0310 -0.0254 -0.0090 0.0097
C232 0.0327 0.0930 0.0320 -0.0289 0.0002 0.0098
C233 0.0233 0.0611 0.0277 -0.0087 0.0026 0.0042
C238 0.0197 0.0405 0.0204 0.0034 0.0026 0.0019
O101 0.0576 0.1444 0.0287 -0.0140 0.0003 -0.0524
O103 0.1954 0.0737 0.0726 0.0148 -0.0940 -0.0506
O104 0.0624 0.1035 0.2504 0.1160 -0.0443 -0.0458

loop_
_atom_type_symbol
_atom_type_scat_dispersion_real
_atom_type_scat_dispersion_imag
_atom_type_scat_Cromer_Mann_a1
_atom_type_scat_Cromer_Mann_b1
_atom_type_scat_Cromer_Mann_a2
_atom_type_scat_Cromer_Mann_b2
_atom_type_scat_Cromer_Mann_a3
_atom_type_scat_Cromer_Mann_b3
_atom_type_scat_Cromer_Mann_a4
_atom_type_scat_Cromer_Mann_b4
_atom_type_scat_Cromer_Mann_c
_atom_type_scat_source
C 0.0181 0.0091 2.3100 20.8439 1.0200 10.2075 1.5886 0.5687 0.8650 51.6512 0.2156 'International Tables Vol C 4.2.6.8 and 6.1.1.4'
H 0.0000 0.0000 0.4930 10.5109 0.3229 26.1257 0.1402 3.1424 0.0408 57.7998 0.0030 'International Tables Vol C 4.2.6.8 and 6.1.1.4'
N 0.0311 0.0180 12.2126 0.0057 3.1322 9.8933 2.0125 28.9975 1.1663 0.5826 -11.5290 'International Tables Vol C 4.2.6.8 and 6.1.1.4'
O 0.0492 0.0322 3.0485 13.2771 2.2868 5.7011 1.5463 0.3239 0.8670 32.9089 0.2508 'International Tables Vol C 4.2.6.8 and 6.1.1.4'
P 0.2955 0.4335 6.4345 1.9067 4.1791 27.1570 1.7800 0.5260 1.4908 68.1645 1.1149 'International Tables Vol C 4.2.6.8 and 6.1.1.4'

loop_
_geom_angle_atom_site_label_1
_geom_angle_atom_site_label_2
_geom_angle_atom_site_label_3
_geom_angle
_geom_angle_publ_flag
O2 P1 O23 97.44 yes
O2 P1 N24 97.95 yes
O23 P1 N24 106.94 yes
P1 O2 C3 112.90 yes
O2 C3 C4 118.25 yes
O2 C3 C12 118.63 yes
C4 C3 C12 123.12 yes
C3 C4 C5 119.17 yes
C3 C4 H41 119.5 no
C5 C4 H41 121.3 no
C4 C5 C6 120.85 yes
C4 C5 H51 119.7 no
C6 C5 H51 119.5 no
C5 C6 C7 121.18 yes
C5 C6 C11 119.60 yes
C7 C6 C11 119.22 yes
C6 C7 C8 121.21 yes
C6 C7 H71 118.5 no
C8 C7 H71 120.3 no
C7 C8 C9 119.93 yes
C7 C8 H81 121.3 no
C9 C8 H81 118.8 no
C8 C9 C10 120.31 yes
C8 C9 H91 118.5 no
C10 C9 H91 121.2 no
C9 C10 C11 121.38 yes
C9 C10 H101 120.5 no
C11 C10 H101 118.2 no
C6 C11 C10 117.88 yes
C6 C11 C12 118.86 yes
C10 C11 C12 123.24 yes
C11 C12 C3 118.37 yes
C11 C12 C13 122.50 yes
C3 C12 C13 119.04 yes
C12 C13 C14 122.32 yes
C12 C13 C22 119.90 yes
C14 C13 C22 117.78 yes
C13 C14 C15 121.83 yes
C13 C14 C19 119.68 yes
C15 C14 C19 118.41 yes
C14 C15 C16 120.64 yes
C14 C15 H151 119.9 no
C16 C15 H151 119.4 no
C15 C16 C17 120.62 yes
C15 C16 H161 119.8 no
C17 C16 H161 119.6 no
C16 C17 C18 119.78 yes
C16 C17 H171 118.9 no
C18 C17 H171 121.3 no
C17 C18 C19 121.30 yes
C17 C18 H181 119.2 no
C19 C18 H181 119.5 no
C14 C19 C18 119.21 yes
C14 C19 C20 119.29 yes
C18 C19 C20 121.49 yes
C19 C20 C21 120.34 yes
C19 C20 H201 119.2 no
C21 C20 H201 120.5 no
C20 C21 C22 120.30 yes
C20 C21 H211 120.1 no
C22 C21 H211 119.6 no
C21 C22 C13 121.75 yes
C21 C22 O23 116.53 yes
C13 C22 O23 121.60 yes
C22 O23 P1 126.87 yes
P1 N24 C25 118.00 yes
P1 N24 C26 124.46 yes
C25 N24 C26 117.48 yes
N24 C25 C43 112.02 yes
N24 C25 H251 106.2 no
C43 C25 H251 105.8 no
N24 C25 C29 113.44 yes
C43 C25 C29 115.50 yes
H251 C25 C29 102.7 no
N24 C25 C43 112.02 yes
N24 C25 H251 106.2 no
C43 C25 H251 105.8 no
N24 C25 C229 117.70 yes
C43 C25 C229 100.19 yes
H251 C25 C229 114.4 no
N24 C26 C27 112.52 yes
N24 C26 C28 113.13 yes
C27 C26 C28 109.58 yes
N24 C26 H261 105.0 no
C27 C26 H261 107.2 no
C28 C26 H261 109.1 no
C26 C27 H271 109.8 no
C26 C27 H272 112.1 no
H271 C27 H272 109.6 no
C26 C27 H273 110.4 no
H271 C27 H273 106.9 no
H272 C27 H273 107.9 no
C26 C28 H283 110.6 no
C26 C28 H282 111.7 no
H283 C28 H282 108.7 no
C26 C28 H281 111.6 no
H283 C28 H281 108.1 no
H282 C28 H281 105.9 no
C32 C31 H311 119.2 no
C32 C31 C30 120.09 yes
H311 C31 C30 120.6 no
C31 C32 C33 120.50 yes
C31 C32 H321 120.0 no
C33 C32 H321 119.5 no
C32 C33 C34 121.05 yes
C32 C33 C38 119.41 yes
C34 C33 C38 119.54 yes
C33 C34 H341 119.0 no
C33 C34 C35 121.30 yes
H341 C34 C35 119.7 no
C25 C43 C44 122.06 yes
C25 C43 C48 118.81 yes
C44 C43 C48 119.11 yes
C43 C44 C45 120.61 yes
C43 C44 H441 120.2 no
C45 C44 H441 119.2 no
C44 C45 C46 118.95 yes
C44 C45 C49 120.56 yes
C46 C45 C49 120.48 yes
C45 C46 C47 122.30 yes
C45 C46 H461 119.4 no
C47 C46 H461 118.3 no
C46 C47 C48 117.58 yes
C46 C47 C50 121.26 yes
C48 C47 C50 121.14 yes
C47 C48 C43 121.41 yes
C47 C48 H481 119.6 no
C43 C48 H481 118.9 no
C45 C49 H493 108.7 no
C45 C49 H492 109.8 no
H493 C49 H492 111.4 no
C45 C49 H491 108.9 no
H493 C49 H491 109.3 no
H492 C49 H491 108.8 no
C47 C50 H501 111.7 no
C47 C50 H502 110.4 no
H501 C50 H502 107.8 no
C47 C50 H503 109.2 no
H501 C50 H503 110.3 no
H502 C50 H503 107.5 no
O52 P51 O73 97.18 yes
O52 P51 N74 99.55 yes
O73 P51 N74 106.59 yes
P51 O52 C53 112.29 yes
O52 C53 C54 118.13 yes
O52 C53 C62 119.23 yes
C54 C53 C62 122.63 yes
C53 C54 C55 119.48 yes
C53 C54 H541 118.5 no
C55 C54 H541 121.9 no
C54 C55 C56 120.69 yes
C54 C55 H551 120.6 no
C56 C55 H551 118.7 no
C55 C56 C57 121.13 yes
C55 C56 C61 119.64 yes
C57 C56 C61 119.23 yes
C56 C57 C58 121.14 yes
C56 C57 H571 119.0 no
C58 C57 H571 119.9 no
C57 C58 C59 119.84 yes
C57 C58 H581 119.6 no
C59 C58 H581 120.5 no
C58 C59 C60 120.49 yes
C58 C59 H591 119.4 no
C60 C59 H591 120.1 no
C59 C60 C61 121.32 yes
C59 C60 H601 119.8 no
C61 C60 H601 118.9 no
C56 C61 C60 117.73 yes
C56 C61 C62 119.02 yes
C60 C61 C62 123.24 yes
C61 C62 C53 118.40 yes
C61 C62 C63 122.78 yes
C53 C62 C63 118.74 yes
C62 C63 C64 122.26 yes
C62 C63 C72 119.80 yes
C64 C63 C72 117.92 yes
C63 C64 C65 122.17 yes
C63 C64 C69 119.47 yes
C65 C64 C69 118.32 yes
C64 C65 C66 120.77 yes
C64 C65 H651 118.7 no
C66 C65 H651 120.5 no
C65 C66 C67 120.71 yes
C65 C66 H661 118.9 no
C67 C66 H661 120.3 no
C66 C67 C68 120.24 yes
C66 C67 H671 121.6 no
C68 C67 H671 118.2 no
C67 C68 C69 120.95 yes
C67 C68 H681 121.8 no
C69 C68 H681 117.2 no
C68 C69 C64 118.95 yes
C68 C69 C70 121.74 yes
C64 C69 C70 119.30 yes
C69 C70 C71 120.40 yes
C69 C70 H701 120.2 no
C71 C70 H701 119.4 no
C70 C71 C72 120.31 yes
C70 C71 H711 121.4 no
C72 C71 H711 118.3 no
C71 C72 C63 121.75 yes
C71 C72 O73 116.22 yes
C63 C72 O73 121.82 yes
C72 O73 P51 126.67 yes
P51 N74 C75 117.45 yes
P51 N74 C76 125.56 yes
C75 N74 C76 116.74 yes
N74 C75 C79 114.07 yes
N74 C75 C93 111.65 yes
C79 C75 C93 114.21 yes
N74 C75 H751 103.5 no
C79 C75 H751 107.0 no
C93 C75 H751 105.3 no
N74 C76 C77 112.47 yes
N74 C76 C78 112.09 yes
C77 C76 C78 110.39 yes
N74 C76 H761 106.1 no
C77 C76 H761 107.5 no
C78 C76 H761 108.0 no
C76 C77 H773 109.2 no
C76 C77 H772 111.5 no
H773 C77 H772 107.3 no
C76 C77 H771 111.9 no
H773 C77 H771 108.5 no
H772 C77 H771 108.2 no
C76 C78 H781 110.3 no
C76 C78 H782 110.0 no
H781 C78 H782 107.9 no
C76 C78 H783 113.2 no
H781 C78 H783 108.0 no
H782 C78 H783 107.2 no
C75 C79 C80 122.63 yes
C75 C79 C88 118.05 yes
C80 C79 C88 119.24 yes
C79 C80 C81 121.33 yes
C79 C80 H801 118.6 no
C81 C80 H801 120.0 no
C80 C81 C82 120.28 yes
C80 C81 H811 119.9 no
C82 C81 H811 119.9 no
C81 C82 C83 120.60 yes
C81 C82 H821 120.1 no
C83 C82 H821 119.3 no
C82 C83 C84 121.38 yes
C82 C83 C88 119.38 yes
C84 C83 C88 119.24 yes
C83 C84 C85 121.03 yes
C83 C84 H841 117.3 no
C85 C84 H841 121.7 no
C84 C85 C86 120.18 yes
C84 C85 H851 119.7 no
C86 C85 H851 120.1 no
C85 C86 C87 120.32 yes
C85 C86 H861 119.5 no
C87 C86 H861 120.1 no
C86 C87 C88 121.05 yes
C86 C87 H871 118.5 no
C88 C87 H871 120.4 no
C79 C88 C83 119.07 yes
C79 C88 C87 122.79 yes
C83 C88 C87 118.14 yes
C75 C93 C94 117.69 yes
C75 C93 C98 122.76 yes
C94 C93 C98 119.53 yes
C93 C94 C95 121.09 yes
C93 C94 H941 119.4 no
C95 C94 H941 119.5 no
C94 C95 C96 118.62 yes
C94 C95 C99 120.35 yes
C96 C95 C99 121.03 yes
C95 C96 C97 121.51 yes
C95 C96 H961 120.9 no
C97 C96 H961 117.6 no
C96 C97 C98 118.87 yes
C96 C97 C100 120.29 yes
C98 C97 C100 120.85 yes
C97 C98 C93 120.34 yes
C97 C98 H981 121.4 no
C93 C98 H981 118.2 no
C95 C99 H993 110.8 no
C95 C99 H992 106.0 no
H993 C99 H992 107.7 no
C95 C99 H991 111.4 no
H993 C99 H991 109.7 no
H992 C99 H991 111.2 no
C97 C100 H1003 115.2 no
C97 C100 H1002 111.3 no
H1003 C100 H1002 108.2 no
C97 C100 H1001 109.8 no
H1003 C100 H1001 104.9 no
H1002 C100 H1001 106.8 no
C235 C234 H2341 118.0 no
C235 C234 C233 123.82 yes
H2341 C234 C233 118.1 no
C31 C30 H301 119.8 no
C31 C30 C29 121.31 yes
H301 C30 C29 118.9 no
H351 C35 C34 120.3 no
H351 C35 C36 119.8 no
C34 C35 C36 119.89 yes
C234 C235 C236 113.19 yes
C234 C235 H2351 123.4 no
C236 C235 H2351 123.4 no
C25 C29 C30 121.30 yes
C25 C29 C38 119.15 yes
C30 C29 C38 119.53 yes
C235 C236 C237 133.98 yes
C235 C236 H2361 112.7 no
C237 C236 H2361 113.3 no
C35 C36 H361 119.6 no
C35 C36 C37 119.77 yes
H361 C36 C37 120.6 no
H371 C37 C36 118.8 no
H371 C37 C38 119.0 no
C36 C37 C38 122.19 yes
C236 C237 H2371 125.7 no
C236 C237 C238 108.56 yes
H2371 C237 C238 125.8 no
C33 C38 C29 118.92 yes
C33 C38 C37 117.26 yes
C29 C38 C37 123.82 yes
C25 C229 C230 125.78 yes
C25 C229 C238 116.28 yes
C230 C229 C238 117.91 yes
H2301 C230 C229 118.5 no
H2301 C230 C231 118.4 no
C229 C230 C231 123.14 yes
C230 C231 H2311 120.3 no
C230 C231 C232 119.16 yes
H2311 C231 C232 120.6 no
H2321 C232 C231 119.7 no
H2321 C232 C233 119.6 no
C231 C232 C233 120.70 yes
C232 C233 C234 124.03 yes
C232 C233 C238 115.24 yes
C234 C233 C238 120.46 yes
C237 C238 C229 117.54 yes
C237 C238 C233 119.45 yes
C229 C238 C233 122.99 yes
H1012 O101 H1011 99.2 no
H1031 O103 H1032 109.5 no
H1041 O104 H1042 109.5 no

loop_
_geom_bond_atom_site_label_1
_geom_bond_atom_site_label_2
_geom_bond_distance
_geom_bond_publ_flag
P1 O2 1.671 yes
P1 O23 1.674 yes
P1 N24 1.660 yes
O2 C3 1.395 yes
C3 C4 1.407 yes
C3 C12 1.373 yes
C4 C5 1.363 yes
C4 H41 0.971 no
C5 C6 1.422 yes
C5 H51 0.945 no
C6 C7 1.420 yes
C6 C11 1.426 yes
C7 C8 1.359 yes
C7 H71 0.961 no
C8 C9 1.415 yes
C8 H81 0.928 no
C9 C10 1.369 yes
C9 H91 0.951 no
C10 C11 1.420 yes
C10 H101 0.965 no
C11 C12 1.437 yes
C12 C13 1.480 yes
C13 C14 1.438 yes
C13 C22 1.386 yes
C14 C15 1.418 yes
C14 C19 1.424 yes
C15 C16 1.375 yes
C15 H151 0.924 no
C16 C17 1.417 yes
C16 H161 0.940 no
C17 C18 1.357 yes
C17 H171 0.925 no
C18 C19 1.418 yes
C18 H181 0.924 no
C19 C20 1.420 yes
C20 C21 1.364 yes
C20 H201 0.934 no
C21 C22 1.411 yes
C21 H211 0.943 no
C22 O23 1.384 yes
N24 C25 1.478 yes
N24 C26 1.485 yes
C25 C43 1.528 yes
C25 H251 0.980 no
C25 C29 1.540 yes
C25 C43 1.528 yes
C25 H251 0.980 no
C25 C229 1.465 yes
C26 C27 1.529 yes
C26 C28 1.523 yes
C26 H261 0.998 no
C27 H271 0.976 no
C27 H272 0.977 no
C27 H273 0.970 no
C28 H283 0.997 no
C28 H282 0.984 no
C28 H281 0.958 no
C31 C32 1.360 yes
C31 H311 0.936 no
C31 C30 1.421 yes
C32 C33 1.420 yes
C32 H321 0.951 no
C33 C34 1.414 yes
C33 C38 1.429 yes
C34 H341 0.926 no
C34 C35 1.363 yes
C43 C44 1.395 yes
C43 C48 1.394 yes
C44 C45 1.395 yes
C44 H441 0.945 no
C45 C46 1.379 yes
C45 C49 1.509 yes
C46 C47 1.397 yes
C46 H461 0.925 no
C47 C48 1.399 yes
C47 C50 1.507 yes
C48 H481 0.941 no
C49 H493 0.943 no
C49 H492 0.960 no
C49 H491 0.944 no
C50 H501 0.976 no
C50 H502 0.963 no
C50 H503 0.972 no
P51 O52 1.667 yes
P51 O73 1.669 yes
P51 N74 1.655 yes
O52 C53 1.394 yes
C53 C54 1.416 yes
C53 C62 1.371 yes
C54 C55 1.362 yes
C54 H541 0.947 no
C55 C56 1.419 yes
C55 H551 0.939 no
C56 C57 1.424 yes
C56 C61 1.424 yes
C57 C58 1.360 yes
C57 H571 0.947 no
C58 C59 1.410 yes
C58 H581 0.960 no
C59 C60 1.371 yes
C59 H591 0.948 no
C60 C61 1.420 yes
C60 H601 0.925 no
C61 C62 1.439 yes
C62 C63 1.486 yes
C63 C64 1.440 yes
C63 C72 1.378 yes
C64 C65 1.422 yes
C64 C69 1.425 yes
C65 C66 1.375 yes
C65 H651 0.938 no
C66 C67 1.403 yes
C66 H661 0.945 no
C67 C68 1.361 yes
C67 H671 0.949 no
C68 C69 1.428 yes
C68 H681 0.936 no
C69 C70 1.416 yes
C70 C71 1.362 yes
C70 H701 0.926 no
C71 C72 1.413 yes
C71 H711 0.936 no
C72 O73 1.383 yes
N74 C75 1.482 yes
N74 C76 1.486 yes
C75 C79 1.522 yes
C75 C93 1.534 yes
C75 H751 0.989 no
C76 C77 1.526 yes
C76 C78 1.524 yes
C76 H761 1.004 no
C77 H773 0.945 no
C77 H772 0.975 no
C77 H771 0.961 no
C78 H781 0.975 no
C78 H782 0.963 no
C78 H783 0.960 no
C79 C80 1.368 yes
C79 C88 1.433 yes
C80 C81 1.415 yes
C80 H801 0.944 no
C81 C82 1.363 yes
C81 H811 0.932 no
C82 C83 1.411 yes
C82 H821 0.958 no
C83 C84 1.415 yes
C83 C88 1.424 yes
C84 C85 1.361 yes
C84 H841 0.948 no
C85 C86 1.407 yes
C85 H851 0.942 no
C86 C87 1.372 yes
C86 H861 0.937 no
C87 C88 1.417 yes
C87 H871 0.959 no
C93 C94 1.394 yes
C93 C98 1.389 yes
C94 C95 1.388 yes
C94 H941 0.957 no
C95 C96 1.391 yes
C95 C99 1.515 yes
C96 C97 1.392 yes
C96 H961 0.955 no
C97 C98 1.401 yes
C97 C100 1.505 yes
C98 H981 0.933 no
C99 H993 0.961 no
C99 H992 0.989 no
C99 H991 0.978 no
C100 H1003 0.973 no
C100 H1002 0.953 no
C100 H1001 0.945 no
H301 C30 0.939 no
H351 C35 0.944 no
H361 C36 0.940 no
H371 C37 0.961 no
C234 C235 1.284 yes
C234 H2341 0.932 no
C234 C233 1.422 yes
C30 C29 1.372 yes
C35 C36 1.411 yes
C235 C236 1.432 yes
C235 H2351 0.932 no
C29 C38 1.423 yes
C236 C237 1.320 yes
C236 H2361 0.933 no
C36 C37 1.375 yes
C37 C38 1.411 yes
C237 H2371 0.934 no
C237 C238 1.538 yes
H2321 C232 0.932 no
H2311 C231 0.932 no
H2301 C230 0.929 no
C229 C230 1.289 yes
C229 C238 1.432 yes
C230 C231 1.401 yes
C231 C232 1.370 yes
C232 C233 1.428 yes
C233 C238 1.384 yes
O101 H1012 0.924 no
O101 H1011 0.950 no
O103 H1031 0.950 no
O103 H1032 0.950 no
O104 H1041 0.950 no
O104 H1042 0.950 no

loop_
_geom_hbond_atom_site_label_D
_geom_hbond_atom_site_label_H
_geom_hbond_atom_site_label_A
_geom_hbond_site_symmetry_A
_geom_hbond_angle_DHA
_geom_hbond_distance_DH
_geom_hbond_distance_HA
_geom_hbond_distance_DA
_geom_hbond_publ_flag
C44 H441 C230 . 122 0.95 2.49 3.094(8) yes
C70 H701 O2 3_456 172 0.93 2.43 3.347(8) yes
C99 H992 O101 1_655 138 0.99 2.57 3.376(8) yes
C232 H2321 C7 4_745 168 0.93 2.45 3.366(8) yes
O101 H1012 C31 1_455 135 0.92 2.44 3.162(8) yes
O101 H1011 C32 1_455 122 0.95 2.25 2.869(8) yes
O101 H1011 O103 4_645 131 0.95 2.06 2.779(8) yes
O104 H1042 C58 4_655 151 0.95 2.34 3.205(8) yes
O104 H1042 C59 4_655 127 0.95 2.05 2.728(8) yes
O103 H1032 C58 4_655 157 0.95 2.38 3.279(8) yes
O103 H1032 C59 4_655 140 0.95 2.41 3.199(8) yes
